data_4329214
loop_
_publ_author_name
'Benan Kilbas'
'Sebastian Mirtschin'
'Thomas Riis-Johannessen'
'Rosario Scopelliti'
'Kay Severin'

_publ_section_title
;
 Dicarboxylate-Bridged Ruthenium Complexes as Building Blocks for
 Molecular Nanostructures
;
_journal_name_full 'Inorganic Chemistry'
_journal_page_first 5795
_journal_page_last 5804
_journal_paper_doi 10.1021/ic300330p
_journal_volume 51
_journal_year 2012
_chemical_formula_moiety 'C48 H58 N2 O8 Ru2'
_chemical_formula_sum 'C48 H58 N2 O8 Ru2'
_chemical_formula_weight 993.10
_chemical_name_systematic
; 
 ? 
;
_space_group_IT_number 15
_symmetry_cell_setting monoclinic
_symmetry_space_group_name_Hall '-I 2ya'
_symmetry_space_group_name_H-M 'I 1 2/a 1'
_atom_sites_solution_hydrogens geom
_atom_sites_solution_primary direct
_atom_sites_solution_secondary difmap
_audit_creation_method SHELXL-97
_cell_angle_alpha 90.00
_cell_angle_beta 97.526(19)
_cell_angle_gamma 90.00
_cell_formula_units_Z 4
_cell_length_a 12.089(2)
_cell_length_b 28.812(6)
_cell_length_c 14.424(4)
_cell_measurement_reflns_used 262
_cell_measurement_temperature 100(2)
_cell_measurement_theta_max 21.862
_cell_measurement_theta_min 3.618
_cell_volume 4980.7(19)
_computing_cell_refinement 'Dirax/lsq (Duisenberg & Schreurs, 1989-2000)'
_computing_data_collection 'Collect (Bruker AXS BV, 1997-2004)'
_computing_data_reduction 'EvalCCD (Duisenberg & Schreurs, 1990-2000)'
_computing_molecular_graphics 'Bruker SHELXTL'
_computing_publication_material 'Bruker SHELXTL'
_computing_structure_refinement 'SHELXL-97 (Sheldrick, 1997)'
_computing_structure_solution 'SHELXS-97 (Sheldrick, 1990)'
_diffrn_ambient_temperature 100(2)
_diffrn_measured_fraction_theta_full 0.997
_diffrn_measured_fraction_theta_max 0.997
_diffrn_measurement_device_type 'Bruker APEX II CCD'
_diffrn_measurement_method 'phi and omega scans'
_diffrn_radiation_monochromator graphite
_diffrn_radiation_source 'fine-focus sealed tube'
_diffrn_radiation_type MoK\a
_diffrn_radiation_wavelength 0.71073
_diffrn_reflns_av_R_equivalents 0.0000
_diffrn_reflns_av_sigmaI/netI 0.0463
_diffrn_reflns_limit_h_max 15
_diffrn_reflns_limit_h_min -15
_diffrn_reflns_limit_k_max 37
_diffrn_reflns_limit_k_min 0
_diffrn_reflns_limit_l_max 18
_diffrn_reflns_limit_l_min 0
_diffrn_reflns_number 5722
_diffrn_reflns_theta_full 27.54
_diffrn_reflns_theta_max 27.54
_diffrn_reflns_theta_min 3.40
_exptl_absorpt_coefficient_mu 0.656
_exptl_absorpt_correction_T_max 1.0000
_exptl_absorpt_correction_T_min 0.6837
_exptl_absorpt_correction_type multi-scan
_exptl_absorpt_process_details 'SADABS V2.10, G.M.Sheldrick, 2003'
_exptl_crystal_colour orange
_exptl_crystal_density_diffrn 1.324
_exptl_crystal_description prismatic
_exptl_crystal_F_000 2048
_exptl_crystal_size_max 0.38
_exptl_crystal_size_mid 0.22
_exptl_crystal_size_min 0.13
_platon_squeeze_details ' '
_refine_diff_density_max 1.573
_refine_diff_density_min -1.308
_refine_diff_density_rms 0.147
_refine_ls_extinction_method none
_refine_ls_goodness_of_fit_ref 1.104
_refine_ls_hydrogen_treatment riding
_refine_ls_matrix_type full
_refine_ls_number_parameters 309
_refine_ls_number_reflns 5722
_refine_ls_number_restraints 73
_refine_ls_restrained_S_all 1.113
_refine_ls_R_factor_all 0.0778
_refine_ls_R_factor_gt 0.0588
_refine_ls_shift/su_max 0.000
_refine_ls_shift/su_mean 0.000
_refine_ls_structure_factor_coef Fsqd
_refine_ls_weighting_details 'calc w=1/[\s^2^(Fo^2^)+(0.0150P)^2^+69.6126P] where P=(Fo^2^+2Fc^2^)/3'
_refine_ls_weighting_scheme calc
_refine_ls_wR_factor_gt 0.1185
_refine_ls_wR_factor_ref 0.1257
_reflns_number_gt 4479
_reflns_number_total 5722
_reflns_threshold_expression >2sigma(I)
_cod_data_source_file ic300330p_si_001.cif
_cod_data_source_block sm200
_cod_original_cell_volume 4980.9(19)
_cod_database_code 4329214

loop_
_symmetry_equiv_pos_as_xyz
'x, y, z'
'-x+1/2, y, -z'
'x+1/2, y+1/2, z+1/2'
'-x+1, y+1/2, -z+1/2'
'-x, -y, -z'
'x-1/2, -y, z'
'-x+1/2, -y+1/2, -z+1/2'
'x, -y+1/2, z+1/2'

loop_
_atom_site_label
_atom_site_type_symbol
_atom_site_fract_x
_atom_site_fract_y
_atom_site_fract_z
_atom_site_U_iso_or_equiv
_atom_site_adp_type
_atom_site_occupancy
_atom_site_symmetry_multiplicity
_atom_site_calc_flag
_atom_site_refinement_flags
_atom_site_disorder_assembly
_atom_site_disorder_group
Ru1 Ru -0.00516(3) 0.322714(11) 0.14895(2) 0.01403(10) Uani 1 1 d . . .
O1 O -0.0419(2) 0.25589(10) 0.1963(2) 0.0174(6) Uani 1 1 d . . .
O2 O 0.1000(3) 0.21953(11) 0.1388(2) 0.0232(7) Uani 1 1 d . . .
O3 O -0.3352(2) 0.16762(10) 0.3124(2) 0.0184(6) Uani 1 1 d . . .
O4 O -0.3227(3) 0.08968(11) 0.3286(3) 0.0357(9) Uani 1 1 d . . .
N1 N -0.0894(3) 0.29447(13) 0.0242(3) 0.0191(8) Uani 1 1 d . . .
C1 C 0.0152(4) 0.21961(14) 0.1772(3) 0.0157(8) Uani 1 1 d . . .
C2 C -0.0329(3) 0.17378(15) 0.2058(3) 0.0154(8) Uani 1 1 d . . .
C3 C 0.0249(4) 0.13286(15) 0.1943(3) 0.0191(9) Uani 1 1 d . . .
H3 H 0.0939 0.1342 0.1696 0.023 Uiso 1 1 calc R . .
C4 C -0.0164(4) 0.08972(15) 0.2183(3) 0.0197(9) Uani 1 1 d . A .
C5 C -0.1178(4) 0.08894(14) 0.2551(3) 0.0186(9) Uani 1 1 d . . .
H5 H -0.1474 0.0601 0.2720 0.022 Uiso 1 1 calc R . .
C6 C -0.1768(4) 0.12990(15) 0.2675(3) 0.0169(8) Uani 1 1 d . . .
C7 C -0.1339(3) 0.17242(14) 0.2426(3) 0.0156(8) Uani 1 1 d . . .
H7 H -0.1733 0.2003 0.2508 0.019 Uiso 1 1 calc R . .
C8 C -0.2868(4) 0.12740(15) 0.3067(3) 0.0196(9) Uani 1 1 d . . .
C9 C 0.0485(4) 0.04447(16) 0.2054(3) 0.0280(11) Uani 1 1 d DU . .
C10A C 0.0755(13) 0.0416(4) 0.1052(8) 0.049(4) Uani 0.530(11) 1 d PDU A 1
H10A H 0.1211 0.0140 0.0984 0.074 Uiso 0.530(11) 1 calc PR A 1
H10B H 0.1168 0.0694 0.0909 0.074 Uiso 0.530(11) 1 calc PR A 1
H10C H 0.0060 0.0395 0.0621 0.074 Uiso 0.530(11) 1 calc PR A 1
C11A C 0.1674(8) 0.0493(4) 0.2684(8) 0.041(3) Uani 0.530(11) 1 d PDU A 1
H11A H 0.1568 0.0507 0.3345 0.062 Uiso 0.530(11) 1 calc PR A 1
H11B H 0.2045 0.0776 0.2512 0.062 Uiso 0.530(11) 1 calc PR A 1
H11C H 0.2137 0.0223 0.2581 0.062 Uiso 0.530(11) 1 calc PR A 1
C12A C -0.0044(11) 0.0013(3) 0.2354(11) 0.060(4) Uani 0.530(11) 1 d PDU A 1
H12A H 0.0433 -0.0254 0.2262 0.090 Uiso 0.530(11) 1 calc PR A 1
H12B H -0.0775 -0.0029 0.1980 0.090 Uiso 0.530(11) 1 calc PR A 1
H12C H -0.0139 0.0037 0.3017 0.090 Uiso 0.530(11) 1 calc PR A 1
C10B C 0.1403(13) 0.0498(5) 0.1465(12) 0.057(5) Uani 0.470(11) 1 d PDU A 2
H10D H 0.1976 0.0705 0.1778 0.086 Uiso 0.470(11) 1 calc PR A 2
H10E H 0.1103 0.0629 0.0857 0.086 Uiso 0.470(11) 1 calc PR A 2
H10F H 0.1733 0.0193 0.1372 0.086 Uiso 0.470(11) 1 calc PR A 2
C11B C 0.0826(15) 0.0221(5) 0.2972(9) 0.072(6) Uani 0.470(11) 1 d PDU A 2
H11D H 0.0160 0.0137 0.3255 0.107 Uiso 0.470(11) 1 calc PR A 2
H11E H 0.1281 0.0438 0.3383 0.107 Uiso 0.470(11) 1 calc PR A 2
H11F H 0.1261 -0.0058 0.2884 0.107 Uiso 0.470(11) 1 calc PR A 2
C12B C -0.0373(11) 0.0094(4) 0.1478(11) 0.053(4) Uani 0.470(11) 1 d PDU A 2
H12D H 0.0000 -0.0202 0.1399 0.080 Uiso 0.470(11) 1 calc PR A 2
H12E H -0.0635 0.0227 0.0863 0.080 Uiso 0.470(11) 1 calc PR A 2
H12F H -0.1012 0.0043 0.1821 0.080 Uiso 0.470(11) 1 calc PR A 2
C13 C -0.1280(4) 0.27153(15) -0.0353(3) 0.0186(9) Uani 1 1 d . . .
C14 C -0.1815(4) 0.24004(15) -0.1073(3) 0.0216(9) Uani 1 1 d . . .
H14A H -0.1941 0.2099 -0.0790 0.032 Uiso 1 1 calc R . .
H14B H -0.1332 0.2360 -0.1562 0.032 Uiso 1 1 calc R . .
H14C H -0.2532 0.2532 -0.1347 0.032 Uiso 1 1 calc R . .
C15 C 0.1023(4) 0.36243(16) 0.0676(3) 0.0213(9) Uani 1 1 d . . .
C16 C 0.1630(3) 0.32377(16) 0.1100(3) 0.0189(8) Uani 1 1 d . . .
H16 H 0.1998 0.3033 0.0725 0.023 Uiso 1 1 calc R . .
C17 C 0.1690(3) 0.31556(15) 0.2078(3) 0.0197(9) Uani 1 1 d . . .
H17 H 0.2093 0.2895 0.2345 0.024 Uiso 1 1 calc R . .
C18 C 0.1154(4) 0.34584(16) 0.2670(3) 0.0226(10) Uani 1 1 d . B .
C19 C 0.0583(4) 0.38496(16) 0.2229(4) 0.0245(10) Uani 1 1 d . . .
H19 H 0.0235 0.4062 0.2603 0.029 Uiso 1 1 calc R . .
C20 C 0.0515(4) 0.39344(15) 0.1253(3) 0.0207(9) Uani 1 1 d . . .
H20 H 0.0127 0.4199 0.0987 0.025 Uiso 1 1 calc R . .
C21 C 0.0873(4) 0.36878(19) -0.0371(4) 0.0301(11) Uani 1 1 d . . .
H21A H 0.1478 0.3882 -0.0548 0.045 Uiso 1 1 calc R . .
H21B H 0.0155 0.3839 -0.0570 0.045 Uiso 1 1 calc R . .
H21C H 0.0888 0.3384 -0.0675 0.045 Uiso 1 1 calc R . .
C22 C 0.1153(6) 0.3362(2) 0.3702(4) 0.0432(15) Uani 1 1 d D . .
H22A H 0.1868 0.3506 0.3994 0.052 Uiso 0.649(14) 1 calc PR B 1
H22B H 0.0355 0.3418 0.3783 0.052 Uiso 0.351(14) 1 calc PR B 2
C23 C 0.1303(4) 0.28459(19) 0.3971(4) 0.0297(11) Uani 1 1 d . B .
H23A H 0.2045 0.2742 0.3856 0.045 Uiso 1 1 calc R . .
H23B H 0.0731 0.2661 0.3593 0.045 Uiso 1 1 calc R . .
H23C H 0.1229 0.2807 0.4635 0.045 Uiso 1 1 calc R . .
C24A C 0.0314(10) 0.3616(3) 0.4125(7) 0.054(3) Uani 0.649(14) 1 d PD B 1
H24A H 0.0336 0.3522 0.4780 0.081 Uiso 0.649(14) 1 calc PR B 1
H24B H -0.0425 0.3549 0.3786 0.081 Uiso 0.649(14) 1 calc PR B 1
H24C H 0.0464 0.3950 0.4094 0.081 Uiso 0.649(14) 1 calc PR B 1
C24B C 0.1718(11) 0.3665(5) 0.4368(9) 0.027(4) Uani 0.351(14) 1 d PD B 2
H24D H 0.1538 0.3986 0.4187 0.041 Uiso 0.351(14) 1 calc PR B 2
H24E H 0.2524 0.3616 0.4398 0.041 Uiso 0.351(14) 1 calc PR B 2
H24F H 0.1487 0.3602 0.4982 0.041 Uiso 0.351(14) 1 calc PR B 2

loop_
_atom_site_aniso_label
_atom_site_aniso_U_11
_atom_site_aniso_U_22
_atom_site_aniso_U_33
_atom_site_aniso_U_23
_atom_site_aniso_U_13
_atom_site_aniso_U_12
Ru1 0.01261(16) 0.01057(15) 0.01967(17) 0.00161(14) 0.00488(11) -0.00048(13)
O1 0.0137(15) 0.0130(14) 0.0266(16) 0.0060(12) 0.0070(12) 0.0014(11)
O2 0.0201(17) 0.0165(15) 0.0361(19) 0.0025(14) 0.0160(14) 0.0011(13)
O3 0.0162(15) 0.0120(14) 0.0287(17) 0.0015(12) 0.0100(13) 0.0025(11)
O4 0.031(2) 0.0146(16) 0.066(3) 0.0108(17) 0.0263(19) 0.0010(14)
N1 0.0170(19) 0.0192(18) 0.0217(19) 0.0033(16) 0.0045(15) -0.0018(15)
C1 0.015(2) 0.0128(19) 0.019(2) 0.0036(16) 0.0013(16) 0.0009(15)
C2 0.0143(19) 0.0160(19) 0.0161(19) 0.0030(17) 0.0024(15) 0.0011(17)
C3 0.017(2) 0.017(2) 0.025(2) 0.0021(18) 0.0093(18) 0.0016(17)
C4 0.023(2) 0.0123(19) 0.025(2) -0.0002(17) 0.0087(18) 0.0036(17)
C5 0.023(2) 0.0097(18) 0.024(2) 0.0027(17) 0.0043(18) -0.0008(17)
C6 0.017(2) 0.0139(19) 0.021(2) 0.0037(16) 0.0039(16) 0.0022(16)
C7 0.017(2) 0.0125(18) 0.0177(19) 0.0022(16) 0.0042(15) 0.0043(16)
C8 0.018(2) 0.0140(19) 0.028(2) 0.0029(18) 0.0094(18) 0.0023(17)
C9 0.032(3) 0.020(2) 0.034(3) 0.002(2) 0.012(2) 0.017(2)
C10A 0.080(10) 0.026(6) 0.046(7) -0.010(5) 0.023(7) 0.027(7)
C11A 0.030(6) 0.022(5) 0.069(8) -0.009(5) -0.007(5) 0.013(4)
C12A 0.052(8) 0.019(5) 0.118(12) 0.015(7) 0.048(8) 0.013(5)
C10B 0.057(10) 0.018(6) 0.106(14) 0.006(8) 0.046(9) 0.016(7)
C11B 0.116(14) 0.045(8) 0.049(8) 0.003(7) -0.007(9) 0.060(9)
C12B 0.048(8) 0.021(6) 0.095(12) -0.021(7) 0.027(8) 0.005(5)
C13 0.015(2) 0.019(2) 0.022(2) 0.0045(18) 0.0038(17) 0.0029(17)
C14 0.022(2) 0.018(2) 0.025(2) -0.0008(18) 0.0043(18) -0.0008(18)
C15 0.015(2) 0.022(2) 0.028(2) 0.0066(19) 0.0056(18) -0.0045(17)
C16 0.0127(19) 0.023(2) 0.022(2) 0.0019(19) 0.0052(16) -0.0027(18)
C17 0.0106(19) 0.020(2) 0.027(2) 0.0009(18) 0.0000(16) -0.0012(16)
C18 0.024(2) 0.022(2) 0.021(2) -0.0032(18) -0.0001(18) -0.0024(19)
C19 0.024(2) 0.017(2) 0.032(3) -0.0074(19) 0.002(2) -0.0043(18)
C20 0.016(2) 0.0128(19) 0.034(3) 0.0042(18) 0.0031(18) -0.0064(16)
C21 0.023(3) 0.038(3) 0.031(3) 0.014(2) 0.006(2) 0.001(2)
C22 0.063(4) 0.043(3) 0.024(3) -0.001(2) 0.006(3) 0.014(3)
C23 0.020(2) 0.044(3) 0.026(3) 0.005(2) 0.007(2) 0.003(2)
C24A 0.090(9) 0.036(5) 0.044(6) -0.007(4) 0.036(6) -0.001(5)
C24B 0.019(7) 0.031(8) 0.029(8) 0.004(6) -0.005(5) -0.005(6)

loop_
_atom_type_symbol
_atom_type_description
_atom_type_scat_dispersion_real
_atom_type_scat_dispersion_imag
_atom_type_scat_source
C C 0.0033 0.0016 'International Tables Vol C Tables 4.2.6.8 and 6.1.1.4'
H H 0.0000 0.0000 'International Tables Vol C Tables 4.2.6.8 and 6.1.1.4'
N N 0.0061 0.0033 'International Tables Vol C Tables 4.2.6.8 and 6.1.1.4'
O O 0.0106 0.0060 'International Tables Vol C Tables 4.2.6.8 and 6.1.1.4'
Ru Ru -1.2594 0.8363 'International Tables Vol C Tables 4.2.6.8 and 6.1.1.4'

loop_
_geom_angle_atom_site_label_1
_geom_angle_atom_site_label_2
_geom_angle_atom_site_label_3
_geom_angle
_geom_angle_site_symmetry_1
_geom_angle_site_symmetry_3
O3 Ru1 O1 78.16(11) 7_455 .
O3 Ru1 N1 85.39(14) 7_455 .
O1 Ru1 N1 79.96(13) . .
O3 Ru1 C17 141.89(15) 7_455 .
O1 Ru1 C17 91.22(14) . .
N1 Ru1 C17 129.10(16) . .
O3 Ru1 C19 92.18(16) 7_455 .
O1 Ru1 C19 132.03(16) . .
N1 Ru1 C19 146.70(17) . .
C17 Ru1 C19 67.99(18) . .
O3 Ru1 C16 171.55(15) 7_455 .
O1 Ru1 C16 109.85(15) . .
N1 Ru1 C16 98.49(16) . .
C17 Ru1 C16 38.17(16) . .
C19 Ru1 C16 80.44(18) . .
O3 Ru1 C15 134.92(15) 7_455 .
O1 Ru1 C15 144.81(15) . .
N1 Ru1 C15 89.92(16) . .
C17 Ru1 C15 69.26(17) . .
C19 Ru1 C15 68.59(19) . .
C16 Ru1 C15 38.16(17) . .
O3 Ru1 C20 103.60(14) 7_455 .
O1 Ru1 C20 169.34(15) . .
N1 Ru1 C20 110.58(16) . .
C17 Ru1 C20 80.95(17) . .
C19 Ru1 C20 37.98(18) . .
C16 Ru1 C20 68.03(17) . .
C15 Ru1 C20 37.75(17) . .
O3 Ru1 C18 107.13(16) 7_455 .
O1 Ru1 C18 99.93(15) . .
N1 Ru1 C18 167.26(17) . .
C17 Ru1 C18 38.29(17) . .
C19 Ru1 C18 38.12(18) . .
C16 Ru1 C18 69.43(17) . .
C15 Ru1 C18 82.89(18) . .
C20 Ru1 C18 69.45(18) . .
C1 O1 Ru1 121.6(3) . .
C8 O3 Ru1 124.8(3) . 7_455
C13 N1 Ru1 167.0(4) . .
O2 C1 O1 126.5(4) . .
O2 C1 C2 119.5(4) . .
O1 C1 C2 114.1(4) . .
C3 C2 C7 120.0(4) . .
C3 C2 C1 119.2(4) . .
C7 C2 C1 120.8(4) . .
C2 C3 C4 121.5(4) . .
C2 C3 H3 119.3 . .
C4 C3 H3 119.3 . .
C5 C4 C3 117.8(4) . .
C5 C4 C9 121.1(4) . .
C3 C4 C9 121.1(4) . .
C4 C5 C6 121.4(4) . .
C4 C5 H5 119.3 . .
C6 C5 H5 119.3 . .
C7 C6 C5 119.5(4) . .
C7 C6 C8 120.8(4) . .
C5 C6 C8 119.6(4) . .
C2 C7 C6 119.8(4) . .
C2 C7 H7 120.1 . .
C6 C7 H7 120.1 . .
O4 C8 O3 126.4(4) . .
O4 C8 C6 119.8(4) . .
O3 C8 C6 113.9(4) . .
C11B C9 C12A 57.1(8) . .
C11B C9 C10B 114.4(8) . .
C12A C9 C10B 129.1(8) . .
C11B C9 C10A 139.0(8) . .
C12A C9 C10A 112.5(7) . .
C11B C9 C4 110.2(6) . .
C12A C9 C4 115.2(6) . .
C10B C9 C4 114.2(6) . .
C10A C9 C4 109.6(6) . .
C11B C9 C12B 106.0(8) . .
C12A C9 C12B 49.4(7) . .
C10B C9 C12B 104.5(7) . .
C10A C9 C12B 71.3(7) . .
C4 C9 C12B 106.8(6) . .
C11B C9 C11A 53.6(8) . .
C12A C9 C11A 107.1(7) . .
C10B C9 C11A 68.6(8) . .
C10A C9 C11A 104.8(7) . .
C4 C9 C11A 106.9(5) . .
C12B C9 C11A 145.2(7) . .
C9 C10A H10A 109.5 . .
C9 C10A H10B 109.5 . .
H10A C10A H10B 109.5 . .
C9 C10A H10C 109.5 . .
H10A C10A H10C 109.5 . .
H10B C10A H10C 109.5 . .
C9 C11A H11A 109.5 . .
C9 C11A H11B 109.5 . .
H11A C11A H11B 109.5 . .
C9 C11A H11C 109.5 . .
H11A C11A H11C 109.5 . .
H11B C11A H11C 109.5 . .
C9 C12A H12A 109.5 . .
C9 C12A H12B 109.5 . .
H12A C12A H12B 109.5 . .
C9 C12A H12C 109.5 . .
H12A C12A H12C 109.5 . .
H12B C12A H12C 109.5 . .
C9 C10B H10D 109.5 . .
C9 C10B H10E 109.5 . .
H10D C10B H10E 109.5 . .
C9 C10B H10F 109.5 . .
H10D C10B H10F 109.5 . .
H10E C10B H10F 109.5 . .
C9 C11B H11D 109.5 . .
C9 C11B H11E 109.5 . .
H11D C11B H11E 109.5 . .
C9 C11B H11F 109.5 . .
H11D C11B H11F 109.5 . .
H11E C11B H11F 109.5 . .
C9 C12B H12D 109.5 . .
C9 C12B H12E 109.5 . .
H12D C12B H12E 109.5 . .
C9 C12B H12F 109.5 . .
H12D C12B H12F 109.5 . .
H12E C12B H12F 109.5 . .
N1 C13 C14 175.9(5) . .
C13 C14 H14A 109.5 . .
C13 C14 H14B 109.5 . .
H14A C14 H14B 109.5 . .
C13 C14 H14C 109.5 . .
H14A C14 H14C 109.5 . .
H14B C14 H14C 109.5 . .
C20 C15 C16 118.7(4) . .
C20 C15 C21 120.5(4) . .
C16 C15 C21 120.8(4) . .
C20 C15 Ru1 71.4(2) . .
C16 C15 Ru1 70.7(2) . .
C21 C15 Ru1 126.8(3) . .
C17 C16 C15 120.7(4) . .
C17 C16 Ru1 70.7(2) . .
C15 C16 Ru1 71.1(2) . .
C17 C16 H16 119.6 . .
C15 C16 H16 119.6 . .
Ru1 C16 H16 131.4 . .
C16 C17 C18 121.4(4) . .
C16 C17 Ru1 71.1(2) . .
C18 C17 Ru1 71.6(3) . .
C16 C17 H17 119.3 . .
C18 C17 H17 119.3 . .
Ru1 C17 H17 130.8 . .
C19 C18 C17 116.5(4) . .
C19 C18 C22 121.3(5) . .
C17 C18 C22 122.2(4) . .
C19 C18 Ru1 70.2(3) . .
C17 C18 Ru1 70.1(3) . .
C22 C18 Ru1 128.4(4) . .
C20 C19 C18 122.6(4) . .
C20 C19 Ru1 71.6(3) . .
C18 C19 Ru1 71.7(3) . .
C20 C19 H19 118.7 . .
C18 C19 H19 118.7 . .
Ru1 C19 H19 131.0 . .
C15 C20 C19 120.0(4) . .
C15 C20 Ru1 70.9(2) . .
C19 C20 Ru1 70.4(3) . .
C15 C20 H20 120.0 . .
C19 C20 H20 120.0 . .
Ru1 C20 H20 131.5 . .
C15 C21 H21A 109.5 . .
C15 C21 H21B 109.5 . .
H21A C21 H21B 109.5 . .
C15 C21 H21C 109.5 . .
H21A C21 H21C 109.5 . .
H21B C21 H21C 109.5 . .
C24B C22 C24A 72.8(8) . .
C24B C22 C18 119.7(8) . .
C24A C22 C18 114.3(6) . .
C24B C22 C23 113.3(7) . .
C24A C22 C23 116.6(6) . .
C18 C22 C23 114.1(5) . .
C24A C22 H22A 103.1 . .
C18 C22 H22A 103.1 . .
C23 C22 H22A 103.1 . .
C24B C22 H22B 102.1 . .
C18 C22 H22B 102.1 . .
C23 C22 H22B 102.1 . .
H22A C22 H22B 132.6 . .
C22 C23 H23A 109.5 . .
C22 C23 H23B 109.5 . .
H23A C23 H23B 109.5 . .
C22 C23 H23C 109.5 . .
H23A C23 H23C 109.5 . .
H23B C23 H23C 109.5 . .
C22 C24A H24A 109.5 . .
C22 C24A H24B 109.5 . .
H24A C24A H24B 109.5 . .
C22 C24A H24C 109.5 . .
H24A C24A H24C 109.5 . .
H24B C24A H24C 109.5 . .
C22 C24B H24D 109.5 . .
C22 C24B H24E 109.5 . .
H24D C24B H24E 109.5 . .
C22 C24B H24F 109.5 . .
H24D C24B H24F 109.5 . .
H24E C24B H24F 109.5 . .

loop_
_geom_bond_atom_site_label_1
_geom_bond_atom_site_label_2
_geom_bond_distance
_geom_bond_site_symmetry_2
Ru1 O3 2.096(3) 7_455
Ru1 O1 2.110(3) .
Ru1 N1 2.111(4) .
Ru1 C17 2.174(4) .
Ru1 C19 2.175(5) .
Ru1 C16 2.179(4) .
Ru1 C15 2.184(4) .
Ru1 C20 2.191(4) .
Ru1 C18 2.194(5) .
O1 C1 1.302(5) .
O2 C1 1.228(5) .
O3 C8 1.306(5) .
O3 Ru1 2.096(3) 7_455
O4 C8 1.227(5) .
N1 C13 1.134(6) .
C1 C2 1.521(6) .
C2 C3 1.392(6) .
C2 C7 1.394(6) .
C3 C4 1.400(6) .
C3 H3 0.9500 .
C4 C5 1.399(6) .
C4 C9 1.546(6) .
C5 C6 1.402(6) .
C5 H5 0.9500 .
C6 C7 1.396(6) .
C6 C8 1.513(6) .
C7 H7 0.9500 .
C9 C11B 1.481(12) .
C9 C12A 1.490(10) .
C9 C10B 1.491(12) .
C9 C10A 1.524(11) .
C9 C12B 1.600(12) .
C9 C11A 1.603(10) .
C10A H10A 0.9800 .
C10A H10B 0.9800 .
C10A H10C 0.9800 .
C11A H11A 0.9800 .
C11A H11B 0.9800 .
C11A H11C 0.9800 .
C12A H12A 0.9800 .
C12A H12B 0.9800 .
C12A H12C 0.9800 .
C10B H10D 0.9800 .
C10B H10E 0.9800 .
C10B H10F 0.9800 .
C11B H11D 0.9800 .
C11B H11E 0.9800 .
C11B H11F 0.9800 .
C12B H12D 0.9800 .
C12B H12E 0.9800 .
C12B H12F 0.9800 .
C13 C14 1.464(6) .
C14 H14A 0.9800 .
C14 H14B 0.9800 .
C14 H14C 0.9800 .
C15 C20 1.415(7) .
C15 C16 1.426(6) .
C15 C21 1.509(7) .
C16 C17 1.423(6) .
C16 H16 0.9500 .
C17 C18 1.433(6) .
C17 H17 0.9500 .
C18 C19 1.427(7) .
C18 C22 1.515(7) .
C19 C20 1.420(7) .
C19 H19 0.9500 .
C20 H20 0.9500 .
C21 H21A 0.9800 .
C21 H21B 0.9800 .
C21 H21C 0.9800 .
C22 C24B 1.406(13) .
C22 C24A 1.449(10) .
C22 C23 1.542(8) .
C22 H22A 1.0000 .
C22 H22B 1.0000 .
C23 H23A 0.9800 .
C23 H23B 0.9800 .
C23 H23C 0.9800 .
C24A H24A 0.9800 .
C24A H24B 0.9800 .
C24A H24C 0.9800 .
C24B H24D 0.9800 .
C24B H24E 0.9800 .
C24B H24F 0.9800 .

loop_
_geom_torsion_atom_site_label_1
_geom_torsion_atom_site_label_2
_geom_torsion_atom_site_label_3
_geom_torsion_atom_site_label_4
_geom_torsion
_geom_torsion_site_symmetry_1
O3 Ru1 O1 C1 164.4(3) 7_455
N1 Ru1 O1 C1 77.0(3) .
C17 Ru1 O1 C1 -52.6(3) .
C19 Ru1 O1 C1 -113.5(4) .
C16 Ru1 O1 C1 -18.5(4) .
C15 Ru1 O1 C1 1.7(5) .
C20 Ru1 O1 C1 -95.0(8) .
C18 Ru1 O1 C1 -90.1(3) .
O3 Ru1 N1 C13 -104.3(16) 7_455
O1 Ru1 N1 C13 -25.5(16) .
C17 Ru1 N1 C13 57.8(17) .
C19 Ru1 N1 C13 168.8(15) .
C16 Ru1 N1 C13 83.3(16) .
C15 Ru1 N1 C13 120.6(16) .
C20 Ru1 N1 C13 152.9(16) .
C18 Ru1 N1 C13 65.2(19) .
Ru1 O1 C1 O2 6.9(6) .
Ru1 O1 C1 C2 -172.2(3) .
O2 C1 C2 C3 4.9(6) .
O1 C1 C2 C3 -175.9(4) .
O2 C1 C2 C7 -174.8(4) .
O1 C1 C2 C7 4.3(6) .
C7 C2 C3 C4 0.6(7) .
C1 C2 C3 C4 -179.1(4) .
C2 C3 C4 C5 -0.5(7) .
C2 C3 C4 C9 -179.9(4) .
C3 C4 C5 C6 0.2(7) .
C9 C4 C5 C6 179.6(4) .
C4 C5 C6 C7 0.1(7) .
C4 C5 C6 C8 179.4(4) .
C3 C2 C7 C6 -0.3(6) .
C1 C2 C7 C6 179.4(4) .
C5 C6 C7 C2 0.0(6) .
C8 C6 C7 C2 -179.3(4) .
Ru1 O3 C8 O4 -5.1(7) 7_455
Ru1 O3 C8 C6 173.9(3) 7_455
C7 C6 C8 O4 -179.6(5) .
C5 C6 C8 O4 1.1(7) .
C7 C6 C8 O3 1.2(6) .
C5 C6 C8 O3 -178.1(4) .
C5 C4 C9 C11B -62.6(9) .
C3 C4 C9 C11B 116.8(9) .
C5 C4 C9 C12A -0.4(9) .
C3 C4 C9 C12A 179.0(8) .
C5 C4 C9 C10B 167.0(9) .
C3 C4 C9 C10B -13.6(10) .
C5 C4 C9 C10A 127.7(7) .
C3 C4 C9 C10A -53.0(8) .
C5 C4 C9 C12B 52.0(8) .
C3 C4 C9 C12B -128.6(7) .
C5 C4 C9 C11A -119.3(6) .
C3 C4 C9 C11A 60.1(7) .
O3 Ru1 C15 C20 41.8(4) 7_455
O1 Ru1 C15 C20 -162.5(3) .
N1 Ru1 C15 C20 125.2(3) .
C17 Ru1 C15 C20 -102.4(3) .
C19 Ru1 C15 C20 -28.8(3) .
C16 Ru1 C15 C20 -130.9(4) .
C18 Ru1 C15 C20 -65.4(3) .
O3 Ru1 C15 C16 172.7(2) 7_455
O1 Ru1 C15 C16 -31.6(4) .
N1 Ru1 C15 C16 -103.9(3) .
C17 Ru1 C15 C16 28.5(3) .
C19 Ru1 C15 C16 102.1(3) .
C20 Ru1 C15 C16 130.9(4) .
C18 Ru1 C15 C16 65.5(3) .
O3 Ru1 C15 C21 -72.8(5) 7_455
O1 Ru1 C15 C21 82.9(5) .
N1 Ru1 C15 C21 10.6(4) .
C17 Ru1 C15 C21 143.0(5) .
C19 Ru1 C15 C21 -143.4(5) .
C16 Ru1 C15 C21 114.5(5) .
C20 Ru1 C15 C21 -114.6(5) .
C18 Ru1 C15 C21 -180.0(4) .
C20 C15 C16 C17 2.2(6) .
C21 C15 C16 C17 -174.5(4) .
Ru1 C15 C16 C17 -52.5(4) .
C20 C15 C16 Ru1 54.7(4) .
C21 C15 C16 Ru1 -122.0(4) .
O1 Ru1 C16 C17 -65.0(3) .
N1 Ru1 C16 C17 -147.3(3) .
C19 Ru1 C16 C17 66.4(3) .
C15 Ru1 C16 C17 133.8(4) .
C20 Ru1 C16 C17 103.8(3) .
C18 Ru1 C16 C17 28.5(3) .
O1 Ru1 C16 C15 161.2(3) .
N1 Ru1 C16 C15 78.9(3) .
C17 Ru1 C16 C15 -133.8(4) .
C19 Ru1 C16 C15 -67.4(3) .
C20 Ru1 C16 C15 -29.9(3) .
C18 Ru1 C16 C15 -105.3(3) .
C15 C16 C17 C18 -0.5(6) .
Ru1 C16 C17 C18 -53.2(4) .
C15 C16 C17 Ru1 52.7(4) .
O3 Ru1 C17 C16 -166.3(2) 7_455
O1 Ru1 C17 C16 121.5(3) .
N1 Ru1 C17 C16 43.5(3) .
C19 Ru1 C17 C16 -103.0(3) .
C15 Ru1 C17 C16 -28.5(3) .
C20 Ru1 C17 C16 -65.8(3) .
C18 Ru1 C17 C16 -133.9(4) .
O3 Ru1 C17 C18 -32.4(4) 7_455
O1 Ru1 C17 C18 -104.6(3) .
N1 Ru1 C17 C18 177.4(2) .
C19 Ru1 C17 C18 31.0(3) .
C16 Ru1 C17 C18 133.9(4) .
C15 Ru1 C17 C18 105.4(3) .
C20 Ru1 C17 C18 68.2(3) .
C16 C17 C18 C19 -1.4(6) .
Ru1 C17 C18 C19 -54.3(4) .
C16 C17 C18 C22 176.5(5) .
Ru1 C17 C18 C22 123.6(5) .
C16 C17 C18 Ru1 52.9(4) .
O3 Ru1 C18 C19 -70.8(3) 7_455
O1 Ru1 C18 C19 -151.4(3) .
N1 Ru1 C18 C19 120.2(7) .
C17 Ru1 C18 C19 129.4(4) .
C16 Ru1 C18 C19 101.0(3) .
C15 Ru1 C18 C19 64.1(3) .
C20 Ru1 C18 C19 27.6(3) .
O3 Ru1 C18 C17 159.8(2) 7_455
O1 Ru1 C18 C17 79.2(3) .
N1 Ru1 C18 C17 -9.2(9) .
C19 Ru1 C18 C17 -129.4(4) .
C16 Ru1 C18 C17 -28.4(3) .
C15 Ru1 C18 C17 -65.3(3) .
C20 Ru1 C18 C17 -101.8(3) .
O3 Ru1 C18 C22 44.0(5) 7_455
O1 Ru1 C18 C22 -36.6(5) .
N1 Ru1 C18 C22 -125.0(7) .
C17 Ru1 C18 C22 -115.8(6) .
C19 Ru1 C18 C22 114.8(6) .
C16 Ru1 C18 C22 -144.2(5) .
C15 Ru1 C18 C22 178.9(5) .
C20 Ru1 C18 C22 142.4(5) .
C17 C18 C19 C20 1.6(7) .
C22 C18 C19 C20 -176.3(5) .
Ru1 C18 C19 C20 -52.7(4) .
C17 C18 C19 Ru1 54.3(4) .
C22 C18 C19 Ru1 -123.6(5) .
O3 Ru1 C19 C20 -109.5(3) 7_455
O1 Ru1 C19 C20 174.5(2) .
N1 Ru1 C19 C20 -24.6(5) .
C17 Ru1 C19 C20 104.0(3) .
C16 Ru1 C19 C20 66.4(3) .
C15 Ru1 C19 C20 28.6(3) .
C18 Ru1 C19 C20 135.1(4) .
O3 Ru1 C19 C18 115.4(3) 7_455
O1 Ru1 C19 C18 39.4(4) .
N1 Ru1 C19 C18 -159.7(3) .
C17 Ru1 C19 C18 -31.1(3) .
C16 Ru1 C19 C18 -68.8(3) .
C15 Ru1 C19 C18 -106.5(3) .
C20 Ru1 C19 C18 -135.1(4) .
C16 C15 C20 C19 -2.0(6) .
C21 C15 C20 C19 174.7(4) .
Ru1 C15 C20 C19 52.4(4) .
C16 C15 C20 Ru1 -54.4(4) .
C21 C15 C20 Ru1 122.3(4) .
C18 C19 C20 C15 0.1(7) .
Ru1 C19 C20 C15 -52.6(4) .
C18 C19 C20 Ru1 52.7(4) .
O3 Ru1 C20 C15 -151.0(3) 7_455
O1 Ru1 C20 C15 110.8(8) .
N1 Ru1 C20 C15 -60.8(3) .
C17 Ru1 C20 C15 67.7(3) .
C19 Ru1 C20 C15 133.3(4) .
C16 Ru1 C20 C15 30.2(3) .
C18 Ru1 C20 C15 105.6(3) .
O3 Ru1 C20 C19 75.8(3) 7_455
O1 Ru1 C20 C19 -22.5(9) .
N1 Ru1 C20 C19 165.9(3) .
C17 Ru1 C20 C19 -65.6(3) .
C16 Ru1 C20 C19 -103.0(3) .
C15 Ru1 C20 C19 -133.3(4) .
C18 Ru1 C20 C19 -27.7(3) .
C19 C18 C22 C24B -67.8(10) .
C17 C18 C22 C24B 114.4(9) .
Ru1 C18 C22 C24B -156.5(8) .
C19 C18 C22 C24A 15.4(9) .
C17 C18 C22 C24A -162.4(6) .
Ru1 C18 C22 C24A -73.2(8) .
C19 C18 C22 C23 153.2(5) .
C17 C18 C22 C23 -24.6(8) .
Ru1 C18 C22 C23 64.5(7) .

loop_
_platon_squeeze_void_nr
_platon_squeeze_void_average_x
_platon_squeeze_void_average_y
_platon_squeeze_void_average_z
_platon_squeeze_void_volume
_platon_squeeze_void_count_electrons
_platon_squeeze_void_content
1 -0.020 0.000 0.500 173 44 ' '
2 -0.021 0.500 0.000 173 44 ' '
3 0.250 0.591 0.500 77 23 ' '
4 0.250 0.909 1.000 77 22 ' '
5 0.750 0.091 1.000 77 23 ' '
6 0.750 0.409 0.500 77 22 ' '
